data_4001021
loop_
_publ_author_name
'Drew, Steven M.'
'Smith, Lisa I.'
'McGee, Kari A.'
'Mann, Kent R.'

_publ_section_title
;
 A Platinum(II) Extended Linear Chain Material That Selectively Uptakes
 Benzene
;
_journal_issue 14
_journal_name_full 'Chemistry of Materials'
_journal_page_first 3117
_journal_paper_doi 10.1021/cm900401u
_journal_volume 21
_journal_year 2009
_chemical_formula_moiety 'C10 H14 N4 Pt, 0.5(C6 H6)'
_chemical_formula_sum 'C13 H17 N4 Pt'
_chemical_formula_weight 424.40
_space_group_IT_number 14
_symmetry_cell_setting monoclinic
_symmetry_Int_Tables_number 14
_symmetry_space_group_name_Hall '-P 2yn'
_symmetry_space_group_name_H-M 'P 1 21/n 1'
_atom_sites_solution_hydrogens geom
_atom_sites_solution_primary direct
_atom_sites_solution_secondary difmap
_audit_creation_method SHELXL-97
_cell_angle_alpha 90.00
_cell_angle_beta 101.746(3)
_cell_angle_gamma 90.00
_cell_formula_units_Z 4
_cell_length_a 12.544(2)
_cell_length_b 6.8773(11)
_cell_length_c 18.322(3)
_cell_measurement_reflns_used 2833
_cell_measurement_temperature 173(2)
_cell_measurement_theta_max 25.05
_cell_measurement_theta_min 2.27
_cell_volume 1547.5(4)
_computing_cell_refinement 'SAINT, Bruker'
_computing_data_collection 'SMART, Bruker'
_computing_data_reduction 'SAINT, Bruker'
_computing_molecular_graphics 'SHELXTL, Bruker'
_computing_structure_refinement 'SHELXL-97 (Sheldrick, 1997)'
_computing_structure_solution 'SHELXS-97 (Sheldrick, 1990)'
_diffrn_ambient_temperature 173(2)
_diffrn_measured_fraction_theta_full 1.000
_diffrn_measured_fraction_theta_max 1.000
_diffrn_measurement_device_type 'Siemens SMART Platform CCD'
_diffrn_measurement_method 'area detector, omega scans per phi'
_diffrn_radiation_monochromator graphite
_diffrn_radiation_type MoK\a
_diffrn_radiation_wavelength 0.71073
_diffrn_reflns_av_R_equivalents 0.0382
_diffrn_reflns_av_sigmaI/netI 0.0263
_diffrn_reflns_limit_h_max 14
_diffrn_reflns_limit_h_min -14
_diffrn_reflns_limit_k_max 8
_diffrn_reflns_limit_k_min -8
_diffrn_reflns_limit_l_max 21
_diffrn_reflns_limit_l_min -21
_diffrn_reflns_number 14607
_diffrn_reflns_theta_full 25.07
_diffrn_reflns_theta_max 25.07
_diffrn_reflns_theta_min 1.81
_diffrn_source 'normal-focus sealed tube'
_exptl_absorpt_coefficient_mu 9.057
_exptl_absorpt_correction_T_max .257
_exptl_absorpt_correction_T_min .153
_exptl_absorpt_correction_type multi-scan
_exptl_absorpt_process_details 'SADABS, R. Blessing, 1995'
_exptl_crystal_colour colorless
_exptl_crystal_density_diffrn 1.822
_exptl_crystal_density_method 'not measured'
_exptl_crystal_description needle
_exptl_crystal_F_000 804
_exptl_crystal_recrystallization_method 'Acetonitrile, Benzene'
_exptl_crystal_size_max .2
_exptl_crystal_size_mid .15
_exptl_crystal_size_min .15
_refine_diff_density_max 0.694
_refine_diff_density_min -0.828
_refine_diff_density_rms 0.100
_refine_ls_extinction_method none
_refine_ls_goodness_of_fit_ref 1.001
_refine_ls_hydrogen_treatment riding
_refine_ls_matrix_type full
_refine_ls_number_parameters 163
_refine_ls_number_reflns 2736
_refine_ls_number_restraints 0
_refine_ls_restrained_S_all 1.001
_refine_ls_R_factor_all 0.0262
_refine_ls_R_factor_gt 0.0197
_refine_ls_shift/su_max 0.001
_refine_ls_shift/su_mean 0.000
_refine_ls_structure_factor_coef Fsqd
_refine_ls_weighting_details 'calc w=1/[\s^2^(Fo^2^)+(0.0226P)^2^+1.0901P] where P=(Fo^2^+2Fc^2^)/3'
_refine_ls_weighting_scheme calc
_refine_ls_wR_factor_gt 0.0426
_refine_ls_wR_factor_ref 0.0445
_reflns_number_gt 2426
_reflns_number_total 2736
_reflns_threshold_expression >2sigma(I)
_cod_data_source_file cm900401u_si_002.cif
_cod_data_source_block 07292
_cod_original_sg_symbol_H-M 'P 21/n'
_cod_database_code 4001021

loop_
_symmetry_equiv_pos_as_xyz
'x, y, z'
'-x+1/2, y+1/2, -z+1/2'
'-x, -y, -z'
'x-1/2, -y-1/2, z-1/2'

loop_
_atom_site_label
_atom_site_type_symbol
_atom_site_fract_x
_atom_site_fract_y
_atom_site_fract_z
_atom_site_U_iso_or_equiv
_atom_site_adp_type
_atom_site_occupancy
_atom_site_symmetry_multiplicity
_atom_site_calc_flag
_atom_site_refinement_flags
Pt1 Pt 0.271292(12) 0.28116(2) 0.759007(8) 0.02293(6) Uani 1 1 d .
N1 N 0.5248(3) 0.2873(5) 0.7733(2) 0.0417(10) Uani 1 1 d .
N2 N 0.3047(3) 0.2758(5) 0.9337(2) 0.0373(9) Uani 1 1 d .
N3 N 0.0187(3) 0.2701(5) 0.7425(2) 0.0340(8) Uani 1 1 d .
N4 N 0.2310(3) 0.2929(4) 0.5853(2) 0.0298(8) Uani 1 1 d .
C1 C 0.4322(4) 0.2854(5) 0.7691(2) 0.0287(9) Uani 1 1 d .
C2 C 0.2927(3) 0.2788(5) 0.8693(3) 0.0299(9) Uani 1 1 d .
C3 C 0.1118(4) 0.2764(5) 0.7502(2) 0.0266(9) Uani 1 1 d .
C4 C 0.2495(3) 0.2863(5) 0.6487(3) 0.0287(9) Uani 1 1 d .
C5 C -0.0986(4) 0.2492(7) 0.7296(3) 0.0455(12) Uani 1 1 d .
H5A H -0.1157 0.1086 0.7352 0.055 Uiso 1 1 calc R
C6 C -0.1431(4) 0.3614(9) 0.7862(3) 0.0629(15) Uani 1 1 d .
H6A H -0.1103 0.3141 0.8362 0.094 Uiso 1 1 calc R
H6B H -0.2223 0.3442 0.7774 0.094 Uiso 1 1 calc R
H6C H -0.1261 0.4996 0.7823 0.094 Uiso 1 1 calc R
C7 C -0.1453(5) 0.3080(9) 0.6506(3) 0.0695(17) Uani 1 1 d .
H7A H -0.1128 0.2286 0.6165 0.104 Uiso 1 1 calc R
H7B H -0.1293 0.4455 0.6438 0.104 Uiso 1 1 calc R
H7C H -0.2244 0.2883 0.6401 0.104 Uiso 1 1 calc R
C8 C 0.1931(3) 0.3088(6) 0.5052(2) 0.0347(10) Uani 1 1 d .
H8A H 0.1998 0.4474 0.4903 0.042 Uiso 1 1 calc R
C9 C 0.2615(4) 0.1840(7) 0.4647(3) 0.0480(12) Uani 1 1 d .
H9A H 0.3378 0.2251 0.4784 0.072 Uiso 1 1 calc R
H9B H 0.2358 0.1985 0.4108 0.072 Uiso 1 1 calc R
H9C H 0.2554 0.0476 0.4787 0.072 Uiso 1 1 calc R
C10 C 0.0756(4) 0.2527(7) 0.4871(3) 0.0541(14) Uani 1 1 d .
H10A H 0.0343 0.3378 0.5140 0.081 Uiso 1 1 calc R
H10B H 0.0678 0.1174 0.5020 0.081 Uiso 1 1 calc R
H10C H 0.0477 0.2661 0.4333 0.081 Uiso 1 1 calc R
C11 C 0.4735(5) 0.5914(10) 0.4326(3) 0.0675(16) Uani 1 1 d .
H11A H 0.4551 0.6556 0.3858 0.081 Uiso 1 1 calc R
C12 C 0.5439(4) 0.4396(9) 0.4418(3) 0.0629(17) Uani 1 1 d .
H12A H 0.5745 0.3968 0.4012 0.076 Uiso 1 1 calc R
C13 C 0.5708(4) 0.3481(8) 0.5090(4) 0.0684(17) Uani 1 1 d .
H13A H 0.6204 0.2422 0.5153 0.082 Uiso 1 1 calc R

loop_
_atom_site_aniso_label
_atom_site_aniso_U_11
_atom_site_aniso_U_22
_atom_site_aniso_U_33
_atom_site_aniso_U_23
_atom_site_aniso_U_13
_atom_site_aniso_U_12
Pt1 0.02327(10) 0.02343(9) 0.02197(9) 0.00111(6) 0.00430(6) -0.00053(6)
N1 0.029(2) 0.043(2) 0.054(3) 0.0029(18) 0.0087(19) -0.0008(16)
N2 0.037(2) 0.045(2) 0.029(2) 0.0003(16) 0.0055(18) -0.0034(16)
N3 0.026(2) 0.039(2) 0.037(2) 0.0027(16) 0.0071(17) 0.0003(14)
N4 0.033(2) 0.0316(19) 0.025(2) -0.0006(14) 0.0061(17) -0.0010(14)
C1 0.034(3) 0.024(2) 0.028(2) 0.0001(16) 0.0054(19) -0.0009(17)
C2 0.025(2) 0.030(2) 0.034(3) 0.0008(18) 0.006(2) -0.0022(16)
C3 0.032(3) 0.025(2) 0.023(2) 0.0002(15) 0.0052(19) -0.0002(16)
C4 0.026(2) 0.023(2) 0.037(3) 0.0005(17) 0.008(2) -0.0023(15)
C5 0.024(3) 0.050(3) 0.062(4) 0.003(2) 0.007(2) -0.0028(19)
C6 0.042(3) 0.094(4) 0.059(4) 0.016(3) 0.025(3) 0.010(3)
C7 0.040(3) 0.111(5) 0.052(4) -0.009(3) -0.001(3) -0.003(3)
C8 0.041(3) 0.040(3) 0.023(2) 0.0056(18) 0.004(2) -0.0059(19)
C9 0.051(3) 0.064(3) 0.033(3) -0.009(2) 0.019(2) -0.008(2)
C10 0.039(3) 0.078(4) 0.042(3) 0.006(2) -0.002(2) -0.003(2)
C11 0.051(4) 0.091(4) 0.054(4) 0.012(3) -0.004(3) -0.024(3)
C12 0.035(3) 0.100(5) 0.059(4) -0.047(3) 0.023(3) -0.021(3)
C13 0.036(3) 0.058(3) 0.106(6) -0.020(4) 0.002(3) 0.004(3)

loop_
_atom_type_symbol
_atom_type_description
_atom_type_scat_dispersion_real
_atom_type_scat_dispersion_imag
_atom_type_scat_source
C C 0.0033 0.0016 'International Tables Vol C Tables 4.2.6.8 and 6.1.1.4'
H H 0.0000 0.0000 'International Tables Vol C Tables 4.2.6.8 and 6.1.1.4'
N N 0.0061 0.0033 'International Tables Vol C Tables 4.2.6.8 and 6.1.1.4'
Pt Pt -1.7033 8.3905 'International Tables Vol C Tables 4.2.6.8 and 6.1.1.4'

loop_
_geom_angle_atom_site_label_1
_geom_angle_atom_site_label_2
_geom_angle_atom_site_label_3
_geom_angle
_geom_angle_site_symmetry_1
_geom_angle_site_symmetry_3
C3 Pt1 C4 89.39(17) . .
C3 Pt1 C2 90.47(17) . .
C4 Pt1 C2 179.44(16) . .
C3 Pt1 C1 179.37(16) . .
C4 Pt1 C1 91.23(17) . .
C2 Pt1 C1 88.92(17) . .
C3 N3 C5 175.7(4) . .
C4 N4 C8 172.4(4) . .
N1 C1 Pt1 178.6(4) . .
N2 C2 Pt1 179.4(4) . .
N3 C3 Pt1 177.5(4) . .
N4 C4 Pt1 176.1(4) . .
N3 C5 C6 110.2(4) . .
N3 C5 C7 108.4(4) . .
C6 C5 C7 113.8(4) . .
N3 C5 H5A 108.1 . .
C6 C5 H5A 108.1 . .
C7 C5 H5A 108.1 . .
C5 C6 H6A 109.5 . .
C5 C6 H6B 109.5 . .
H6A C6 H6B 109.5 . .
C5 C6 H6C 109.5 . .
H6A C6 H6C 109.5 . .
H6B C6 H6C 109.5 . .
C5 C7 H7A 109.5 . .
C5 C7 H7B 109.5 . .
H7A C7 H7B 109.5 . .
C5 C7 H7C 109.5 . .
H7A C7 H7C 109.5 . .
H7B C7 H7C 109.5 . .
N4 C8 C10 108.1(4) . .
N4 C8 C9 110.6(4) . .
C10 C8 C9 112.2(4) . .
N4 C8 H8A 108.6 . .
C10 C8 H8A 108.6 . .
C9 C8 H8A 108.6 . .
C8 C9 H9A 109.5 . .
C8 C9 H9B 109.5 . .
H9A C9 H9B 109.5 . .
C8 C9 H9C 109.5 . .
H9A C9 H9C 109.5 . .
H9B C9 H9C 109.5 . .
C8 C10 H10A 109.5 . .
C8 C10 H10B 109.5 . .
H10A C10 H10B 109.5 . .
C8 C10 H10C 109.5 . .
H10A C10 H10C 109.5 . .
H10B C10 H10C 109.5 . .
C12 C11 C13 119.7(5) . 3_666
C12 C11 H11A 120.1 . .
C13 C11 H11A 120.1 3_666 .
C11 C12 C13 120.2(5) . .
C11 C12 H12A 119.9 . .
C13 C12 H12A 119.9 . .
C12 C13 C11 120.1(5) . 3_666
C12 C13 H13A 119.9 . .
C11 C13 H13A 119.9 3_666 .

loop_
_geom_bond_atom_site_label_1
_geom_bond_atom_site_label_2
_geom_bond_distance
_geom_bond_site_symmetry_2
Pt1 C3 1.975(4) .
Pt1 C4 1.983(5) .
Pt1 C2 1.984(5) .
Pt1 C1 1.990(5) .
N1 C1 1.148(6) .
N2 C2 1.158(6) .
N3 C3 1.148(6) .
N3 C5 1.449(6) .
N4 C4 1.139(5) .
N4 C8 1.452(5) .
C5 C6 1.490(7) .
C5 C7 1.502(8) .
C5 H5A 1.0000 .
C6 H6A 0.9800 .
C6 H6B 0.9800 .
C6 H6C 0.9800 .
C7 H7A 0.9800 .
C7 H7B 0.9800 .
C7 H7C 0.9800 .
C8 C10 1.494(7) .
C8 C9 1.510(6) .
C8 H8A 1.0000 .
C9 H9A 0.9800 .
C9 H9B 0.9800 .
C9 H9C 0.9800 .
C10 H10A 0.9800 .
C10 H10B 0.9800 .
C10 H10C 0.9800 .
C11 C12 1.356(8) .
C11 C13 1.367(8) 3_666
C11 H11A 0.9500 .
C12 C13 1.363(8) .
C12 H12A 0.9500 .
C13 C11 1.367(8) 3_666
C13 H13A 0.9500 .

loop_
_geom_torsion_atom_site_label_1
_geom_torsion_atom_site_label_2
_geom_torsion_atom_site_label_3
_geom_torsion_atom_site_label_4
_geom_torsion
_geom_torsion_site_symmetry_1
_geom_torsion_site_symmetry_4
C13 C11 C12 C13 -0.4(9) 3_666 .
C11 C12 C13 C11 0.4(9) . 3_666
